data_2221322
loop_
_publ_author_name
'Cheng, Yu'
'Wu, Jiang'
'Zhu, Hong-Lin'
'Lin, Jian-li'

_publ_section_title
;
 Butane-1,2,3,4-tetracarboxylic acid dihydrate
;
_journal_coeditor_code CV2528
_journal_issue 4
_journal_name_full 'Acta Crystallographica Section E'
_journal_page_first o835
_journal_paper_doi 10.1107/S1600536809009970
_journal_volume 65
_journal_year 2009
_chemical_formula_iupac 'C8 H10 O8, 2H2 O'
_chemical_formula_moiety 'C8 H10 O8, 2(H2 O)'
_chemical_formula_sum 'C8 H14 O10'
_chemical_formula_weight 270.19
_chemical_name_systematic
;
Butane-1,2,3,4-tetracarboxylic acid dihydrate
;
_space_group_IT_number 14
_symmetry_cell_setting monoclinic
_symmetry_space_group_name_Hall '-P 2ybc'
_symmetry_space_group_name_H-M 'P 1 21/c 1'
_atom_sites_solution_hydrogens geom
_atom_sites_solution_primary direct
_atom_sites_solution_secondary difmap
_audit_creation_method SHELXL-97
_cell_angle_alpha 90.00
_cell_angle_beta 109.60(3)
_cell_angle_gamma 90.00
_cell_formula_units_Z 2
_cell_length_a 7.4668(15)
_cell_length_b 9.3385(19)
_cell_length_c 8.8406(18)
_cell_measurement_reflns_used 5478
_cell_measurement_temperature 293(2)
_cell_measurement_theta_max 27.40
_cell_measurement_theta_min 3.28
_cell_volume 580.7(2)
_computing_cell_refinement 'RAPID-AUTO (Rigaku, 1998)'
_computing_data_collection 'RAPID-AUTO (Rigaku, 1998)'
_computing_data_reduction 'CrystalStructure (Rigaku/MSC, 2004)'
_computing_molecular_graphics 'SHELXTL (Sheldrick, 2008)'
_computing_publication_material 'SHELXL97 (Sheldrick, 2008)'
_computing_structure_refinement 'SHELXL97 (Sheldrick, 2008)'
_computing_structure_solution 'SHELXS97 (Sheldrick, 2008)'
_diffrn_ambient_temperature 293(2)
_diffrn_detector_area_resol_mean 0
_diffrn_measured_fraction_theta_full 0.999
_diffrn_measured_fraction_theta_max 0.999
_diffrn_measurement_device_type 'Rigaku R-AXIS RAPID'
_diffrn_measurement_method \w
_diffrn_radiation_monochromator graphite
_diffrn_radiation_source 'fine-focus sealed tube'
_diffrn_radiation_type MoK\a
_diffrn_radiation_wavelength 0.71073
_diffrn_reflns_av_R_equivalents 0.0272
_diffrn_reflns_av_sigmaI/netI 0.0243
_diffrn_reflns_limit_h_max 9
_diffrn_reflns_limit_h_min -9
_diffrn_reflns_limit_k_max 12
_diffrn_reflns_limit_k_min -12
_diffrn_reflns_limit_l_max 11
_diffrn_reflns_limit_l_min -11
_diffrn_reflns_number 5478
_diffrn_reflns_theta_full 27.40
_diffrn_reflns_theta_max 27.40
_diffrn_reflns_theta_min 3.28
_diffrn_standards_decay_% 0
_diffrn_standards_interval_time 0
_diffrn_standards_number 0
_exptl_absorpt_coefficient_mu 0.147
_exptl_absorpt_correction_T_max 0.965
_exptl_absorpt_correction_T_min 0.921
_exptl_absorpt_correction_type multi-scan
_exptl_absorpt_process_details '(ABSCOR; Higashi, 1995)'
_exptl_crystal_colour colorless
_exptl_crystal_density_diffrn 1.545
_exptl_crystal_density_method 'not measured'
_exptl_crystal_description platelet
_exptl_crystal_F_000 284
_exptl_crystal_size_max 0.55
_exptl_crystal_size_mid 0.46
_exptl_crystal_size_min 0.26
_refine_diff_density_max 0.262
_refine_diff_density_min -0.231
_refine_ls_extinction_method none
_refine_ls_goodness_of_fit_ref 1.165
_refine_ls_hydrogen_treatment constr
_refine_ls_matrix_type full
_refine_ls_number_parameters 82
_refine_ls_number_reflns 1327
_refine_ls_number_restraints 0
_refine_ls_restrained_S_all 1.165
_refine_ls_R_factor_all 0.0623
_refine_ls_R_factor_gt 0.0390
_refine_ls_shift/su_max 0.000
_refine_ls_shift/su_mean 0.000
_refine_ls_structure_factor_coef Fsqd
_refine_ls_weighting_details 'calc w=1/[\s^2^(Fo^2^)+(0.0345P)^2^+0.3695P] where P=(Fo^2^+2Fc^2^)/3'
_refine_ls_weighting_scheme calc
_refine_ls_wR_factor_gt 0.0831
_refine_ls_wR_factor_ref 0.1164
_reflns_number_gt 960
_reflns_number_total 1327
_reflns_threshold_expression I>2\s(I)
_cod_data_source_file cv2528.cif
_cod_data_source_block I
_cod_depositor_comments
;
The following automatic conversions were performed:
'_geom_hbond_publ_flag' value 'Y' changed to 'y' according to
'/home/saulius/struct/CIF-dictionaries/cif_core.dic' dictionary named
'cif_core.dic' version 2.4.1 from 2010-06-29 (4 times).

Automatic conversion script
Id: cif_fix_enum 1527 2010-12-29 10:47:43Z saulius 

The following automatic conversions were performed:

'_geom_hbond_publ_flag' value 'Y' changed to 'y' according to
/home/saulius/struct/CIF-dictionaries/cif_core.dic dictionary named
'cif_core.dic' version 2.4.1 from 2010-06-29 (4 times).

Automatic conversion script
Id: cif_fix_values 1715 2011-07-08 13:25:40Z adriana 
;
_cod_original_sg_symbol_H-M 'P 21/c'
_cod_database_code 2221322
_cod_database_fobs_code 2221322

loop_
_symmetry_equiv_pos_as_xyz
'x, y, z'
'-x, y+1/2, -z+1/2'
'-x, -y, -z'
'x, -y-1/2, z-1/2'

loop_
_atom_site_type_symbol
_atom_site_label
_atom_site_fract_x
_atom_site_fract_y
_atom_site_fract_z
_atom_site_U_iso_or_equiv
_atom_site_adp_type
_atom_site_calc_flag
_atom_site_refinement_flags
_atom_site_occupancy
_atom_site_disorder_assembly
_atom_site_disorder_group
O O1 0.1296(3) 0.38628(19) 0.1509(2) 0.0561(5) Uani d . 1 . .
O O2 0.0636(2) 0.20225(18) -0.0167(2) 0.0494(5) Uani d . 1 . .
H H2C -0.0132 0.1808 0.0327 0.074 Uiso d . 1 . .
C C1 0.1546(3) 0.3207(2) 0.0422(2) 0.0319(5) Uani d . 1 . .
C C2 0.2916(3) 0.3636(2) -0.0416(2) 0.0371(5) Uani d . 1 . .
H H2A 0.2201 0.3991 -0.1479 0.044 Uiso calc R 1 . .
H H2B 0.3613 0.2795 -0.0547 0.044 Uiso calc R 1 . .
C C3 0.4336(3) 0.4784(2) 0.0479(2) 0.0294(4) Uani d . 1 . .
H H3A 0.3640 0.5630 0.0633 0.035 Uiso calc R 1 . .
C C4 0.5554(3) 0.4210(2) 0.2107(2) 0.0299(4) Uani d . 1 . .
O O3 0.6322(3) 0.30568(17) 0.23027(19) 0.0510(5) Uani d . 1 . .
O O4 0.5724(2) 0.50976(17) 0.33017(16) 0.0454(4) Uani d . 1 . .
H H4A 0.6470 0.4737 0.4186 0.068 Uiso d . 1 . .
O O5 0.8064(2) 0.09678(15) 0.10900(16) 0.0369(4) Uani d . 1 . .
H H5A 0.7639 0.1616 0.1518 0.055 Uiso d . 1 . .
H H5B 0.8321 0.0309 0.1725 0.055 Uiso d . 1 . .

loop_
_atom_site_aniso_label
_atom_site_aniso_U_11
_atom_site_aniso_U_22
_atom_site_aniso_U_33
_atom_site_aniso_U_12
_atom_site_aniso_U_13
_atom_site_aniso_U_23
O1 0.0693(12) 0.0600(11) 0.0536(10) -0.0267(9) 0.0398(9) -0.0219(8)
O2 0.0483(9) 0.0517(10) 0.0578(10) -0.0243(8) 0.0303(8) -0.0182(8)
C1 0.0289(10) 0.0377(11) 0.0272(9) -0.0048(8) 0.0069(8) 0.0003(8)
C2 0.0337(10) 0.0477(13) 0.0309(10) -0.0117(9) 0.0124(8) -0.0073(9)
C3 0.0267(9) 0.0347(11) 0.0286(9) -0.0025(8) 0.0116(8) -0.0012(8)
C4 0.0275(9) 0.0348(11) 0.0294(9) -0.0040(8) 0.0122(8) -0.0023(8)
O3 0.0669(11) 0.0366(9) 0.0451(9) 0.0151(8) 0.0126(8) -0.0019(7)
O4 0.0549(10) 0.0470(9) 0.0278(7) 0.0170(7) 0.0054(7) -0.0057(6)
O5 0.0434(8) 0.0352(8) 0.0358(7) -0.0005(6) 0.0182(6) 0.0018(6)

loop_
_atom_type_symbol
_atom_type_description
_atom_type_scat_dispersion_real
_atom_type_scat_dispersion_imag
_atom_type_scat_source
C C 0.0033 0.0016 'International Tables Vol C Tables 4.2.6.8 and 6.1.1.4'
H H 0.0000 0.0000 'International Tables Vol C Tables 4.2.6.8 and 6.1.1.4'
O O 0.0106 0.0060 'International Tables Vol C Tables 4.2.6.8 and 6.1.1.4'

loop_
_geom_angle_atom_site_label_1
_geom_angle_atom_site_label_2
_geom_angle_atom_site_label_3
_geom_angle_site_symmetry_1
_geom_angle_site_symmetry_3
_geom_angle
_geom_angle_publ_flag
C1 O2 H2C . . 110.1 ?
O1 C1 O2 . . 123.13(18) ?
O1 C1 C2 . . 124.71(18) ?
O2 C1 C2 . . 112.15(17) ?
C1 C2 C3 . . 113.57(16) ?
C1 C2 H2A . . 108.9 ?
C3 C2 H2A . . 108.9 ?
C1 C2 H2B . . 108.9 ?
C3 C2 H2B . . 108.9 ?
H2A C2 H2B . . 107.7 ?
C4 C3 C2 . . 109.54(16) ?
C4 C3 C3 . 3_665 108.55(18) ?
C2 C3 C3 . 3_665 110.94(19) ?
C4 C3 H3A . . 109.3 ?
C2 C3 H3A . . 109.3 ?
C3 C3 H3A 3_665 . 109.3 ?
O3 C4 O4 . . 122.30(18) ?
O3 C4 C3 . . 123.80(18) ?
O4 C4 C3 . . 113.89(17) ?
C4 O4 H4A . . 110.0 ?
H5A O5 H5B . . 105.9 ?

loop_
_geom_bond_atom_site_label_1
_geom_bond_atom_site_label_2
_geom_bond_site_symmetry_2
_geom_bond_distance
_geom_bond_publ_flag
O1 C1 . 1.206(2) ?
O2 C1 . 1.311(2) ?
O2 H2C . 0.8523 ?
C1 C2 . 1.505(3) ?
C2 C3 . 1.528(3) ?
C2 H2A . 0.9700 ?
C2 H2B . 0.9700 ?
C3 C4 . 1.518(3) ?
C3 C3 3_665 1.559(3) ?
C3 H3A . 0.9800 ?
C4 O3 . 1.205(2) ?
C4 O4 . 1.315(2) ?
O4 H4A . 0.8618 ?
O5 H5A . 0.8314 ?
O5 H5B . 0.8111 ?

loop_
_geom_hbond_atom_site_label_D
_geom_hbond_atom_site_label_H
_geom_hbond_atom_site_label_A
_geom_hbond_site_symmetry_D
_geom_hbond_site_symmetry_H
_geom_hbond_site_symmetry_A
_geom_hbond_distance_DH
_geom_hbond_distance_HA
_geom_hbond_distance_DA
_geom_hbond_angle_DHA
_geom_hbond_publ_flag
O2 H2C O5 . . 1_455 0.85 1.87 2.707(2) 167 y
O4 H4A O5 . . 4_566 0.86 1.83 2.689(2) 178 y
O5 H5A O3 . . 1_555 0.83 1.93 2.754(2) 172 y
O5 H5B O1 . . 2_645 0.81 2.01 2.814(2) 170 y
